data_2227019
loop_
_publ_author_name
'Jiang, Cui-Ping'
'Li, Bao'
'Yin, Bing-Zhu'
'Wu, Li-Xin'

_publ_section_title
;
 2,3-Bis[(2-cyanoethyl)sulfanyl]-1,4,5,8-tetrathiafulvalene-6,7-dicarbonitrile
;
_journal_coeditor_code NG2799
_journal_issue 8
_journal_name_full 'Acta Crystallographica Section E'
_journal_page_first o2079
_journal_paper_doi 10.1107/S1600536810028473
_journal_volume 66
_journal_year 2010
_chemical_formula_iupac 'C14 H8 N4 S6'
_chemical_formula_moiety 'C14 H8 N4 S6'
_chemical_formula_sum 'C14 H8 N4 S6'
_chemical_formula_weight 424.66
_chemical_name_common
;
2,3-Bis[(2-cyanoethyl)sulfanyl]-1,4,5,8-tetrathiafulvalene-6,7-dicarbonitrile
;
_chemical_name_systematic
;
2-{4,5-bis[(cyanomethyl)sulfanyl]-1,3-dithiolan-2-ylidene}-1,3-dithiolane-
4,5-dicarbonitrile
;
_space_group_IT_number 2
_symmetry_cell_setting triclinic
_symmetry_space_group_name_Hall '-P 1'
_symmetry_space_group_name_H-M 'P -1'
_atom_sites_solution_hydrogens geom
_atom_sites_solution_primary direct
_atom_sites_solution_secondary difmap
_cell_angle_alpha 82.52(3)
_cell_angle_beta 76.97(3)
_cell_angle_gamma 72.43(3)
_cell_formula_units_Z 2
_cell_length_a 7.3055(15)
_cell_length_b 8.5193(17)
_cell_length_c 15.386(3)
_cell_measurement_reflns_used 7465
_cell_measurement_temperature 290(2)
_cell_measurement_theta_max 27.54
_cell_measurement_theta_min 3.03
_cell_volume 887.4(4)
_computing_cell_refinement 'RAPID-AUTO (Rigaku, 1998)'
_computing_data_collection 'RAPID-AUTO (Rigaku, 1998)'
_computing_data_reduction 'CrystalStructure (Rigaku/MSC, 2002)'
_computing_molecular_graphics 'PLATON (Spek, 2009)'
_computing_publication_material 'SHELXL97 (Sheldrick, 2008)'
_computing_structure_refinement 'SHELXL97 (Sheldrick, 2008)'
_computing_structure_solution 'SHELXS97 (Sheldrick, 2008)'
_diffrn_ambient_temperature 290(2)
_diffrn_measured_fraction_theta_full 0.990
_diffrn_measured_fraction_theta_max 0.990
_diffrn_measurement_device_type 'Rigaku R-AXIS RAPID'
_diffrn_measurement_method '\w scans'
_diffrn_radiation_monochromator graphite
_diffrn_radiation_source 'fine-focus sealed tube'
_diffrn_radiation_type MoK\a
_diffrn_radiation_wavelength 0.71073
_diffrn_reflns_av_R_equivalents 0.0205
_diffrn_reflns_av_sigmaI/netI 0.0277
_diffrn_reflns_limit_h_max 9
_diffrn_reflns_limit_h_min -9
_diffrn_reflns_limit_k_max 9
_diffrn_reflns_limit_k_min -11
_diffrn_reflns_limit_l_max 19
_diffrn_reflns_limit_l_min -19
_diffrn_reflns_number 8751
_diffrn_reflns_theta_full 27.48
_diffrn_reflns_theta_max 27.48
_diffrn_reflns_theta_min 3.03
_diffrn_standards_decay_% 0
_diffrn_standards_interval_count 0
_diffrn_standards_interval_time 0
_diffrn_standards_number 0
_exptl_absorpt_coefficient_mu 0.774
_exptl_absorpt_correction_T_max 0.9196
_exptl_absorpt_correction_T_min 0.9060
_exptl_absorpt_correction_type multi-scan
_exptl_absorpt_process_details '(ABSCOR; Higashi, 1995)'
_exptl_crystal_colour black
_exptl_crystal_density_diffrn 1.589
_exptl_crystal_density_method 'not measured'
_exptl_crystal_description block
_exptl_crystal_F_000 432
_exptl_crystal_size_max 0.13
_exptl_crystal_size_mid 0.12
_exptl_crystal_size_min 0.11
_refine_diff_density_max 0.351
_refine_diff_density_min -0.201
_refine_ls_extinction_method none
_refine_ls_goodness_of_fit_ref 1.086
_refine_ls_hydrogen_treatment constr
_refine_ls_matrix_type full
_refine_ls_number_parameters 217
_refine_ls_number_reflns 4020
_refine_ls_number_restraints 0
_refine_ls_restrained_S_all 1.086
_refine_ls_R_factor_all 0.0322
_refine_ls_R_factor_gt 0.0263
_refine_ls_shift/su_max 0.001
_refine_ls_shift/su_mean 0.000
_refine_ls_structure_factor_coef Fsqd
_refine_ls_weighting_details 'calc w=1/[\s^2^(Fo^2^)+(0.0391P)^2^+0.0566P] where P=(Fo^2^+2Fc^2^)/3'
_refine_ls_weighting_scheme calc
_refine_ls_wR_factor_gt 0.0697
_refine_ls_wR_factor_ref 0.0719
_reflns_number_gt 3415
_reflns_number_total 4020
_reflns_threshold_expression I>2sigma(I)
_cod_data_source_file ng2799.cif
_cod_data_source_block I
_cod_original_cell_volume 887.4(3)
_cod_database_code 2227019
_cod_database_fobs_code 2227019

loop_
_symmetry_equiv_pos_as_xyz
'x, y, z'
'-x, -y, -z'

loop_
_atom_site_type_symbol
_atom_site_label
_atom_site_fract_x
_atom_site_fract_y
_atom_site_fract_z
_atom_site_U_iso_or_equiv
_atom_site_adp_type
_atom_site_calc_flag
_atom_site_refinement_flags
_atom_site_occupancy
_atom_site_disorder_assembly
_atom_site_disorder_group
C C1 -0.3844(2) 0.29787(18) -0.14033(10) 0.0352(3) Uani d . 1 . .
C C2 -0.2172(2) 0.25475(16) -0.09903(9) 0.0298(3) Uani d . 1 . .
C C3 -0.0448(2) 0.14665(16) -0.13307(9) 0.0292(3) Uani d . 1 . .
C C4 -0.0139(2) 0.06331(18) -0.21181(10) 0.0343(3) Uani d . 1 . .
C C5 0.01227(19) 0.24707(15) 0.00609(9) 0.0275(3) Uani d . 1 . .
C C6 0.09080(19) 0.27024(15) 0.07290(9) 0.0276(3) Uani d . 1 . .
C C7 0.3151(2) 0.25405(16) 0.18511(9) 0.0292(3) Uani d . 1 . .
C C8 0.14603(19) 0.36850(16) 0.21550(8) 0.0277(3) Uani d . 1 . .
C C9 0.4763(2) 0.01342(18) 0.30608(10) 0.0420(4) Uani d . 1 . .
H H9A 0.4424 -0.0567 0.2711 0.050 Uiso calc R 1 . .
H H9B 0.5960 -0.0498 0.3258 0.050 Uiso calc R 1 . .
C C10 0.3135(2) 0.05787(19) 0.38801(10) 0.0428(4) Uani d . 1 . .
H H10A 0.1927 0.1205 0.3690 0.051 Uiso calc R 1 . .
H H10B 0.2928 -0.0424 0.4210 0.051 Uiso calc R 1 . .
C C11 0.3623(2) 0.1552(2) 0.44647(10) 0.0433(4) Uani d . 1 . .
C C12 -0.1478(2) 0.56270(19) 0.33796(10) 0.0423(4) Uani d . 1 . .
H H12A -0.1782 0.6517 0.3770 0.051 Uiso calc R 1 . .
H H12B -0.2004 0.6090 0.2847 0.051 Uiso calc R 1 . .
C C13 -0.2516(3) 0.4360(2) 0.38520(11) 0.0539(4) Uani d . 1 . .
H H13A -0.3915 0.4887 0.3985 0.065 Uiso calc R 1 . .
H H13B -0.2281 0.3495 0.3454 0.065 Uiso calc R 1 . .
C C14 -0.1865(3) 0.3618(2) 0.46835(13) 0.0552(4) Uani d . 1 . .
N N1 -0.5150(2) 0.33249(19) -0.17432(10) 0.0528(4) Uani d . 1 . .
N N2 0.0141(2) -0.00538(19) -0.27451(10) 0.0527(4) Uani d . 1 . .
N N3 0.4075(2) 0.22886(19) 0.49019(10) 0.0591(4) Uani d . 1 . .
N N4 -0.1328(3) 0.3044(2) 0.53217(12) 0.0805(6) Uani d . 1 . .
S S1 -0.23311(5) 0.34738(4) -0.00256(2) 0.03481(10) Uani d . 1 . .
S S2 0.14881(5) 0.11197(4) -0.07788(2) 0.03252(10) Uani d . 1 . .
S S3 -0.04110(5) 0.40991(4) 0.15451(2) 0.03209(10) Uani d . 1 . .
S S4 0.33230(5) 0.16723(4) 0.08462(2) 0.03296(10) Uani d . 1 . .
S S5 0.11523(6) 0.48537(4) 0.30581(2) 0.03523(10) Uani d . 1 . .
S S6 0.52255(5) 0.19092(5) 0.23438(2) 0.03667(10) Uani d . 1 . .

loop_
_atom_site_aniso_label
_atom_site_aniso_U_11
_atom_site_aniso_U_22
_atom_site_aniso_U_33
_atom_site_aniso_U_12
_atom_site_aniso_U_13
_atom_site_aniso_U_23
C1 0.0287(7) 0.0404(7) 0.0378(8) -0.0074(6) -0.0108(6) -0.0051(6)
C2 0.0279(7) 0.0340(7) 0.0304(7) -0.0099(5) -0.0106(5) -0.0011(5)
C3 0.0290(7) 0.0339(7) 0.0276(7) -0.0101(5) -0.0094(5) -0.0024(5)
C4 0.0298(7) 0.0405(7) 0.0339(8) -0.0080(6) -0.0107(6) -0.0040(6)
C5 0.0256(6) 0.0296(6) 0.0279(6) -0.0058(5) -0.0082(5) -0.0033(5)
C6 0.0266(7) 0.0298(6) 0.0265(6) -0.0061(5) -0.0071(5) -0.0036(5)
C7 0.0284(7) 0.0358(7) 0.0247(6) -0.0073(5) -0.0090(5) -0.0039(5)
C8 0.0299(7) 0.0316(7) 0.0232(6) -0.0087(5) -0.0079(5) -0.0026(5)
C9 0.0485(9) 0.0365(8) 0.0406(8) -0.0009(6) -0.0209(7) -0.0058(6)
C10 0.0468(9) 0.0429(8) 0.0410(8) -0.0129(7) -0.0177(7) 0.0061(7)
C11 0.0442(9) 0.0469(9) 0.0318(8) -0.0025(7) -0.0095(7) 0.0002(7)
C12 0.0417(9) 0.0431(8) 0.0338(8) 0.0021(6) -0.0044(6) -0.0126(6)
C13 0.0451(10) 0.0769(12) 0.0416(9) -0.0216(9) 0.0003(8) -0.0158(8)
C14 0.0595(12) 0.0595(11) 0.0473(10) -0.0259(9) 0.0031(9) -0.0079(9)
N1 0.0366(8) 0.0634(9) 0.0596(9) -0.0057(6) -0.0221(7) -0.0064(7)
N2 0.0516(9) 0.0652(9) 0.0444(8) -0.0106(7) -0.0157(7) -0.0181(7)
N3 0.0653(11) 0.0632(9) 0.0453(8) -0.0030(8) -0.0172(8) -0.0165(7)
N4 0.1064(17) 0.0812(13) 0.0587(11) -0.0397(12) -0.0161(11) 0.0099(10)
S1 0.02631(18) 0.0407(2) 0.0367(2) -0.00195(14) -0.01004(15) -0.01111(15)
S2 0.02509(18) 0.03996(19) 0.03258(19) -0.00337(14) -0.00934(14) -0.01026(15)
S3 0.02685(18) 0.03621(19) 0.03086(18) -0.00055(13) -0.00891(14) -0.00827(14)
S4 0.02534(18) 0.0421(2) 0.02945(18) -0.00093(14) -0.00827(14) -0.01089(14)
S5 0.0400(2) 0.03828(19) 0.02918(18) -0.01030(15) -0.00711(15) -0.00961(14)
S6 0.02798(19) 0.0510(2) 0.03197(19) -0.00714(15) -0.01181(15) -0.00518(16)

loop_
_atom_type_symbol
_atom_type_description
_atom_type_scat_dispersion_real
_atom_type_scat_dispersion_imag
_atom_type_scat_source
C C 0.0033 0.0016 'International Tables Vol C Tables 4.2.6.8 and 6.1.1.4'
H H 0.0000 0.0000 'International Tables Vol C Tables 4.2.6.8 and 6.1.1.4'
N N 0.0061 0.0033 'International Tables Vol C Tables 4.2.6.8 and 6.1.1.4'
S S 0.1246 0.1234 'International Tables Vol C Tables 4.2.6.8 and 6.1.1.4'

loop_
_geom_angle_atom_site_label_1
_geom_angle_atom_site_label_2
_geom_angle_atom_site_label_3
_geom_angle_site_symmetry_1
_geom_angle_site_symmetry_3
_geom_angle
_geom_angle_publ_flag
N1 C1 C2 . . 178.90(18) ?
C3 C2 C1 . . 122.75(13) ?
C3 C2 S1 . . 118.32(11) ?
C1 C2 S1 . . 118.92(11) ?
C2 C3 C4 . . 123.46(13) ?
C2 C3 S2 . . 117.65(11) ?
C4 C3 S2 . . 118.88(10) ?
N2 C4 C3 . . 178.71(16) ?
C6 C5 S2 . . 121.71(11) ?
C6 C5 S1 . . 122.52(11) ?
S2 C5 S1 . . 115.77(8) ?
C5 C6 S3 . . 122.05(11) ?
C5 C6 S4 . . 123.27(11) ?
S3 C6 S4 . . 114.67(8) ?
C8 C7 S6 . . 125.66(11) ?
C8 C7 S4 . . 117.08(10) ?
S6 C7 S4 . . 117.20(8) ?
C7 C8 S5 . . 123.02(11) ?
C7 C8 S3 . . 117.09(10) ?
S5 C8 S3 . . 119.69(8) ?
C10 C9 S6 . . 114.19(10) ?
C10 C9 H9A . . 108.7 ?
S6 C9 H9A . . 108.7 ?
C10 C9 H9B . . 108.7 ?
S6 C9 H9B . . 108.7 ?
H9A C9 H9B . . 107.6 ?
C11 C10 C9 . . 111.21(14) ?
C11 C10 H10A . . 109.4 ?
C9 C10 H10A . . 109.4 ?
C11 C10 H10B . . 109.4 ?
C9 C10 H10B . . 109.4 ?
H10A C10 H10B . . 108.0 ?
N3 C11 C10 . . 177.38(19) ?
C13 C12 S5 . . 115.32(11) ?
C13 C12 H12A . . 108.4 ?
S5 C12 H12A . . 108.4 ?
C13 C12 H12B . . 108.4 ?
S5 C12 H12B . . 108.4 ?
H12A C12 H12B . . 107.5 ?
C14 C13 C12 . . 112.75(15) ?
C14 C13 H13A . . 109.0 ?
C12 C13 H13A . . 109.0 ?
C14 C13 H13B . . 109.0 ?
C12 C13 H13B . . 109.0 ?
H13A C13 H13B . . 107.8 ?
N4 C14 C13 . . 178.8(2) ?
C2 S1 C5 . . 94.05(7) ?
C3 S2 C5 . . 94.21(7) ?
C6 S3 C8 . . 95.71(7) ?
C6 S4 C7 . . 95.29(7) ?
C8 S5 C12 . . 102.98(7) ?
C7 S6 C9 . . 100.68(7) ?

loop_
_geom_bond_atom_site_label_1
_geom_bond_atom_site_label_2
_geom_bond_site_symmetry_2
_geom_bond_distance
_geom_bond_publ_flag
C1 N1 . 1.1341(19) ?
C1 C2 . 1.4316(19) ?
C2 C3 . 1.355(2) ?
C2 S1 . 1.7352(15) ?
C3 C4 . 1.424(2) ?
C3 S2 . 1.7417(14) ?
C4 N2 . 1.1404(19) ?
C5 C6 . 1.3462(19) ?
C5 S2 . 1.7611(15) ?
C5 S1 . 1.7648(14) ?
C6 S3 . 1.7527(15) ?
C6 S4 . 1.7558(14) ?
C7 C8 . 1.351(2) ?
C7 S6 . 1.7553(14) ?
C7 S4 . 1.7628(14) ?
C8 S5 . 1.7483(14) ?
C8 S3 . 1.7536(14) ?
C9 C10 . 1.524(2) ?
C9 S6 . 1.8232(17) ?
C9 H9A . 0.9700 ?
C9 H9B . 0.9700 ?
C10 C11 . 1.464(2) ?
C10 H10A . 0.9700 ?
C10 H10B . 0.9700 ?
C11 N3 . 1.136(2) ?
C12 C13 . 1.520(2) ?
C12 S5 . 1.8066(17) ?
C12 H12A . 0.9700 ?
C12 H12B . 0.9700 ?
C13 C14 . 1.465(3) ?
C13 H13A . 0.9700 ?
C13 H13B . 0.9700 ?
C14 N4 . 1.136(2) ?

loop_
_geom_torsion_atom_site_label_1
_geom_torsion_atom_site_label_2
_geom_torsion_atom_site_label_3
_geom_torsion_atom_site_label_4
_geom_torsion_site_symmetry_1
_geom_torsion_site_symmetry_2
_geom_torsion_site_symmetry_3
_geom_torsion_site_symmetry_4
_geom_torsion
_geom_torsion_publ_flag
N1 C1 C2 C3 . . . . -50(9) ?
N1 C1 C2 S1 . . . . 129(9) ?
C1 C2 C3 C4 . . . . -1.2(2) ?
S1 C2 C3 C4 . . . . -179.88(11) ?
C1 C2 C3 S2 . . . . 177.64(11) ?
S1 C2 C3 S2 . . . . -1.04(16) ?
C2 C3 C4 N2 . . . . -168(8) ?
S2 C3 C4 N2 . . . . 14(8) ?
S2 C5 C6 S3 . . . . 177.67(7) ?
S1 C5 C6 S3 . . . . -3.04(18) ?
S2 C5 C6 S4 . . . . -1.21(18) ?
S1 C5 C6 S4 . . . . 178.08(7) ?
S6 C7 C8 S5 . . . . 5.36(19) ?
S4 C7 C8 S5 . . . . -171.73(7) ?
S6 C7 C8 S3 . . . . -179.81(8) ?
S4 C7 C8 S3 . . . . 3.10(16) ?
S6 C9 C10 C11 . . . . -62.05(14) ?
C9 C10 C11 N3 . . . . -17(4) ?
S5 C12 C13 C14 . . . . 59.88(18) ?
C12 C13 C14 N4 . . . . -35(11) ?
C3 C2 S1 C5 . . . . 0.68(12) ?
C1 C2 S1 C5 . . . . -178.05(12) ?
C6 C5 S1 C2 . . . . -179.46(12) ?
S2 C5 S1 C2 . . . . -0.12(8) ?
C2 C3 S2 C5 . . . . 0.78(12) ?
C4 C3 S2 C5 . . . . 179.67(11) ?
C6 C5 S2 C3 . . . . 179.05(12) ?
S1 C5 S2 C3 . . . . -0.29(9) ?
C5 C6 S3 C8 . . . . 178.64(12) ?
S4 C6 S3 C8 . . . . -2.39(9) ?
C7 C8 S3 C6 . . . . -0.40(12) ?
S5 C8 S3 C6 . . . . 174.61(8) ?
C5 C6 S4 C7 . . . . -177.40(12) ?
S3 C6 S4 C7 . . . . 3.65(9) ?
C8 C7 S4 C6 . . . . -4.05(12) ?
S6 C7 S4 C6 . . . . 178.61(8) ?
C7 C8 S5 C12 . . . . -162.25(12) ?
S3 C8 S5 C12 . . . . 23.05(10) ?
C13 C12 S5 C8 . . . . 73.13(13) ?
C8 C7 S6 C9 . . . . 93.08(14) ?
S4 C7 S6 C9 . . . . -89.84(9) ?
C10 C9 S6 C7 . . . . -72.76(12) ?

loop_
_cod_related_entry_id
_cod_related_entry_database
_cod_related_entry_code
1 ChemSpider 24745595
